data_7248824
loop_
_publ_author_name
'Sang, Ji-Wei'
'Chen, Hong'
'Zhang, Yu'
'Wang, Jinxin'
'Zhang, Wei-Dong'

_publ_section_title
;
 Photo-mediated radical relay oximinosulfonamidation of alkenes with
 N-nitrosamines triggered by DABSO
;
_journal_issue 13
_journal_name_full 'Green Chemistry'
_journal_page_first 7849
_journal_page_last 7856
_journal_paper_doi 10.1039/D4GC01976H
_journal_volume 26
_journal_year 2024
_chemical_formula_moiety 'C12 H16 N2 O4 S'
_chemical_formula_sum 'C12 H16 N2 O4 S'
_chemical_formula_weight 284.33
_space_group_crystal_system monoclinic
_space_group_IT_number 14
_space_group_name_Hall '-P 2ybc'
_space_group_name_H-M_alt 'P 1 21/c 1'
_atom_sites_solution_hydrogens mixed
_audit_creation_method SHELXL-2018/3
_audit_update_record
;
2024-03-24 deposited with the CCDC.	2024-06-07 downloaded from the CCDC.
;
_cell_angle_alpha 90
_cell_angle_beta 112.73
_cell_angle_gamma 90
_cell_formula_units_Z 8
_cell_length_a 25.691(2)
_cell_length_b 5.5958(5)
_cell_length_c 19.8517(18)
_cell_measurement_reflns_used 9946
_cell_measurement_temperature 122(2)
_cell_measurement_theta_max 68.76
_cell_measurement_theta_min 3.73
_cell_volume 2632.3(4)
_computing_structure_refinement 'SHELXL-2018/3 (Sheldrick, 2018)'
_computing_structure_solution 'SHELXT 2018/2 (Sheldrick, 2018)'
_diffrn_ambient_temperature 122(2)
_diffrn_measured_fraction_theta_full 0.997
_diffrn_measured_fraction_theta_max 0.988
_diffrn_measurement_device_type 'Bruker D8 VENTURE'
_diffrn_measurement_method '\f and \w scans'
_diffrn_radiation_type CuK\a
_diffrn_radiation_wavelength 1.54178
_diffrn_reflns_av_R_equivalents 0.0416
_diffrn_reflns_av_unetI/netI 0.0264
_diffrn_reflns_Laue_measured_fraction_full 0.997
_diffrn_reflns_Laue_measured_fraction_max 0.988
_diffrn_reflns_limit_h_max 30
_diffrn_reflns_limit_h_min -30
_diffrn_reflns_limit_k_max 6
_diffrn_reflns_limit_k_min -6
_diffrn_reflns_limit_l_max 23
_diffrn_reflns_limit_l_min -23
_diffrn_reflns_number 33666
_diffrn_reflns_point_group_measured_fraction_full 0.997
_diffrn_reflns_point_group_measured_fraction_max 0.988
_diffrn_reflns_theta_full 67.679
_diffrn_reflns_theta_max 68.916
_diffrn_reflns_theta_min 1.864
_exptl_absorpt_coefficient_mu 2.316
_exptl_absorpt_correction_T_max 0.7531
_exptl_absorpt_correction_T_min 0.6545
_exptl_absorpt_correction_type multi-scan
_exptl_absorpt_process_details
;
SADABS-2016/2 - Bruker AXS area detector scaling and absorption correction 
;
_exptl_crystal_colour colourless
_exptl_crystal_density_diffrn 1.435
_exptl_crystal_description block
_exptl_crystal_F_000 1200
_exptl_crystal_size_max 0.180
_exptl_crystal_size_mid 0.160
_exptl_crystal_size_min 0.140
_refine_diff_density_max 0.771
_refine_diff_density_min -0.490
_refine_diff_density_rms 0.061
_refine_ls_extinction_method none
_refine_ls_goodness_of_fit_ref 1.045
_refine_ls_hydrogen_treatment mixed
_refine_ls_matrix_type full
_refine_ls_number_parameters 349
_refine_ls_number_reflns 4822
_refine_ls_number_restraints 1
_refine_ls_restrained_S_all 1.045
_refine_ls_R_factor_all 0.0409
_refine_ls_R_factor_gt 0.0358
_refine_ls_shift/su_max 0.001
_refine_ls_shift/su_mean 0.000
_refine_ls_structure_factor_coef Fsqd
_refine_ls_weighting_details 'w=1/[\s^2^(Fo^2^)+(0.0574P)^2^+1.7098P] where P=(Fo^2^+2Fc^2^)/3'
_refine_ls_weighting_scheme calc
_refine_ls_wR_factor_gt 0.0986
_refine_ls_wR_factor_ref 0.1028
_reflns_Friedel_coverage 0.000
_reflns_number_gt 4283
_reflns_number_total 4822
_reflns_threshold_expression 'I > 2\s(I)'
_cod_data_source_file d4gc01976h2.cif
_cod_data_source_block t_a
_cod_depositor_comments 'Adding full bibliography for 7248824.cif.'
_cod_original_sg_symbol_H-M 'P 21/c'
_cod_database_code 7248824
_shelx_shelxl_version_number 2018/3
_shelx_space_group_comment
;
The symmetry employed for this shelxl refinement is uniquely defined
by the following loop, which should always be used as a source of
symmetry information in preference to the above space-group names.
They are only intended as comments.
;
_shelx_estimated_absorpt_t_min 0.681
_shelx_estimated_absorpt_t_max 0.737

loop_
_space_group_symop_operation_xyz
'x, y, z'
'-x, y+1/2, -z+1/2'
'-x, -y, -z'
'x, -y-1/2, z-1/2'

loop_
_atom_site_label
_atom_site_type_symbol
_atom_site_fract_x
_atom_site_fract_y
_atom_site_fract_z
_atom_site_U_iso_or_equiv
_atom_site_adp_type
_atom_site_occupancy
_atom_site_site_symmetry_order
_atom_site_calc_flag
_atom_site_refinement_flags_posn
_atom_site_refinement_flags_adp
_atom_site_refinement_flags_occupancy
_atom_site_disorder_assembly
_atom_site_disorder_group
S1 S 0.90023(2) 0.24731(7) 0.63652(2) 0.01556(12) Uani 1 1 d . . . . .
S2 S 0.59305(2) 0.26367(7) 0.23579(2) 0.01439(12) Uani 1 1 d . . . . .
O1 O 0.91280(5) 0.5577(2) 0.48090(7) 0.0220(3) Uani 1 1 d . . . . .
H1 H 0.9197(10) 0.602(4) 0.4430(13) 0.033 Uiso 1 1 d . U . . .
O4 O 0.90409(5) 0.3618(2) 0.70312(6) 0.0221(3) Uani 1 1 d . . . . .
O5 O 0.58406(5) -0.0490(2) 0.06983(7) 0.0237(3) Uani 1 1 d . . . . .
H7 H 0.5783(9) -0.118(4) 0.0231(14) 0.036 Uiso 1 1 d . U . . .
O6 O 0.42295(5) 0.2665(2) 0.05563(6) 0.0177(3) Uani 1 1 d . . . . .
O7 O 0.58701(5) 0.1512(2) 0.29716(6) 0.0212(3) Uani 1 1 d . . . . .
O8 O 0.61444(5) 0.5030(2) 0.24261(6) 0.0196(3) Uani 1 1 d . . . . .
N1 N 0.86842(6) 0.3940(3) 0.44668(8) 0.0195(3) Uani 1 1 d . . . . .
O2 O 1.07237(5) 0.2529(2) 0.63639(7) 0.0186(3) Uani 1 1 d . . . . .
O3 O 0.87947(5) 0.0076(2) 0.62077(6) 0.0207(3) Uani 1 1 d . . . . .
N2 N 0.96396(6) 0.2443(2) 0.63843(8) 0.0159(3) Uani 1 1 d . . . . .
N3 N 0.62892(6) 0.1113(3) 0.08239(8) 0.0208(3) Uani 1 1 d . U . . .
N4 N 0.53037(6) 0.2684(2) 0.17020(8) 0.0149(3) Uani 1 1 d . . . . .
C1 C 0.79705(7) 0.1558(3) 0.45824(9) 0.0178(4) Uani 1 1 d . . . . .
C2 C 0.80160(8) -0.0281(3) 0.41357(10) 0.0226(4) Uani 1 1 d . . . . .
H2 H 0.834527 -0.039908 0.402941 0.027 Uiso 1 1 calc R U . . .
C3 C 0.75853(8) -0.1946(4) 0.38431(11) 0.0290(4) Uani 1 1 d . . . . .
H3 H 0.762331 -0.319643 0.354168 0.035 Uiso 1 1 calc R U . . .
C4 C 0.71054(8) -0.1791(4) 0.39879(11) 0.0303(5) Uani 1 1 d . . . . .
H4 H 0.681093 -0.292785 0.378815 0.036 Uiso 1 1 calc R U . . .
C5 C 0.70552(8) 0.0035(4) 0.44269(11) 0.0344(5) Uani 1 1 d . . . . .
H5 H 0.672203 0.015599 0.452431 0.041 Uiso 1 1 calc R U . . .
C6 C 0.74832(8) 0.1692(4) 0.47274(10) 0.0277(4) Uani 1 1 d . . . . .
H6 H 0.744383 0.292394 0.503358 0.033 Uiso 1 1 calc R U . . .
C7 C 0.84291(7) 0.3352(3) 0.48870(9) 0.0162(3) Uani 1 1 d . . . . .
C8 C 0.85654(7) 0.4387(3) 0.56390(9) 0.0186(4) Uani 1 1 d . . . . .
H8A H 0.820830 0.469899 0.570391 0.022 Uiso 1 1 calc R U . . .
H8B H 0.875996 0.593682 0.567413 0.022 Uiso 1 1 calc R U . . .
C9 C 0.97685(7) 0.1006(3) 0.58450(9) 0.0169(4) Uani 1 1 d . . . . .
H9A H 0.968498 0.193080 0.539000 0.020 Uiso 1 1 calc R U . . .
H9B H 0.953775 -0.046877 0.572538 0.020 Uiso 1 1 calc R U . . .
C10 C 1.03900(7) 0.0388(3) 0.61863(9) 0.0175(4) Uani 1 1 d . . . . .
H10A H 1.046720 -0.056563 0.663477 0.021 Uiso 1 1 calc R U . . .
H10B H 1.049370 -0.058849 0.584105 0.021 Uiso 1 1 calc R U . . .
C11 C 0.99853(7) 0.4632(3) 0.65982(9) 0.0184(4) Uani 1 1 d . . . . .
H11A H 0.989901 0.550926 0.697559 0.022 Uiso 1 1 calc R U . . .
H11B H 0.990201 0.569114 0.616966 0.022 Uiso 1 1 calc R U . . .
C12 C 1.06008(7) 0.3902(3) 0.68961(9) 0.0181(4) Uani 1 1 d . . . . .
H12A H 1.084171 0.534739 0.702544 0.022 Uiso 1 1 calc R U . . .
H12B H 1.068701 0.294017 0.734487 0.022 Uiso 1 1 calc R U . . .
C13 C 0.69948(7) 0.3493(3) 0.16777(9) 0.0177(4) Uani 1 1 d . . . . .
C14 C 0.69556(8) 0.5369(3) 0.12001(10) 0.0233(4) Uani 1 1 d . . . . .
H14 H 0.662872 0.552832 0.076326 0.028 Uiso 1 1 calc R U . . .
C15 C 0.73911(8) 0.7001(4) 0.13593(12) 0.0300(4) Uani 1 1 d . . . . .
H15 H 0.736108 0.827484 0.103006 0.036 Uiso 1 1 calc R U . . .
C16 C 0.78722(8) 0.6796(4) 0.19958(12) 0.0312(5) Uani 1 1 d . . . . .
H16 H 0.816965 0.792435 0.210153 0.037 Uiso 1 1 calc R U . . .
C17 C 0.79152(8) 0.4940(4) 0.24747(11) 0.0332(5) Uani 1 1 d . . . . .
H17 H 0.824445 0.478615 0.290893 0.040 Uiso 1 1 calc R U . . .
C18 C 0.74807(8) 0.3307(4) 0.23233(10) 0.0259(4) Uani 1 1 d . . . . .
H18 H 0.751073 0.205098 0.265813 0.031 Uiso 1 1 calc R U . . .
C19 C 0.65320(7) 0.1723(3) 0.15039(9) 0.0165(3) Uani 1 1 d . U . . .
C20 C 0.63800(7) 0.0721(3) 0.21084(9) 0.0173(3) Uani 1 1 d . . . . .
H20A H 0.673066 0.043533 0.254255 0.021 Uiso 1 1 calc R U . . .
H20B H 0.618976 -0.083886 0.195078 0.021 Uiso 1 1 calc R U . . .
C21 C 0.51900(7) 0.4129(3) 0.10383(9) 0.0166(3) Uani 1 1 d . . . . .
H21A H 0.528188 0.320168 0.067391 0.020 Uiso 1 1 calc R U . . .
H21B H 0.542469 0.559254 0.115955 0.020 Uiso 1 1 calc R U . . .
C22 C 0.45704(7) 0.4785(3) 0.07322(9) 0.0169(4) Uani 1 1 d . . . . .
H22A H 0.448393 0.573947 0.109583 0.020 Uiso 1 1 calc R U . . .
H22B H 0.448237 0.576976 0.028749 0.020 Uiso 1 1 calc R U . . .
C23 C 0.43380(7) 0.1264(3) 0.12049(9) 0.0180(4) Uani 1 1 d . . . . .
H23A H 0.409506 -0.017579 0.107871 0.022 Uiso 1 1 calc R U . . .
H23B H 0.424100 0.221219 0.156109 0.022 Uiso 1 1 calc R U . . .
C24 C 0.49519(7) 0.0509(3) 0.15498(10) 0.0182(4) Uani 1 1 d . . . . .
H24A H 0.502255 -0.037452 0.200896 0.022 Uiso 1 1 calc R U . . .
H24B H 0.504546 -0.055184 0.121337 0.022 Uiso 1 1 calc R U . . .

loop_
_atom_site_aniso_label
_atom_site_aniso_U_11
_atom_site_aniso_U_22
_atom_site_aniso_U_33
_atom_site_aniso_U_23
_atom_site_aniso_U_13
_atom_site_aniso_U_12
S1 0.0192(2) 0.0146(2) 0.0129(2) -0.00006(15) 0.00619(17) -0.00287(15)
S2 0.0176(2) 0.0137(2) 0.0135(2) -0.00039(15) 0.00784(17) -0.00096(15)
O1 0.0231(7) 0.0230(7) 0.0192(6) 0.0018(5) 0.0072(5) -0.0071(5)
O4 0.0272(7) 0.0247(7) 0.0162(6) -0.0037(5) 0.0103(5) -0.0037(5)
O5 0.0259(7) 0.0243(7) 0.0234(7) -0.0059(6) 0.0123(5) -0.0047(5)
O6 0.0202(6) 0.0173(6) 0.0151(6) -0.0023(5) 0.0060(5) -0.0013(5)
O7 0.0252(7) 0.0250(7) 0.0154(6) 0.0029(5) 0.0102(5) 0.0001(5)
O8 0.0236(6) 0.0152(6) 0.0211(6) -0.0046(5) 0.0101(5) -0.0030(5)
N1 0.0167(7) 0.0188(7) 0.0200(7) 0.0018(6) 0.0037(6) -0.0022(6)
O2 0.0231(7) 0.0162(6) 0.0188(6) -0.0004(5) 0.0107(5) -0.0027(5)
O3 0.0255(7) 0.0168(6) 0.0196(6) 0.0016(5) 0.0083(5) -0.0052(5)
N2 0.0172(7) 0.0125(7) 0.0168(7) -0.0025(5) 0.0051(6) -0.0011(5)
N3 0.0172(7) 0.0210(8) 0.0228(7) -0.0030(6) 0.0063(6) 0.0012(6)
N4 0.0163(7) 0.0122(7) 0.0172(7) 0.0029(5) 0.0075(6) -0.0004(5)
C1 0.0162(8) 0.0209(9) 0.0138(8) 0.0051(7) 0.0030(6) -0.0001(7)
C2 0.0202(9) 0.0219(9) 0.0233(9) 0.0012(8) 0.0060(7) 0.0013(7)
C3 0.0299(11) 0.0225(10) 0.0264(10) -0.0008(8) 0.0017(8) -0.0015(8)
C4 0.0235(10) 0.0320(11) 0.0258(10) 0.0051(9) -0.0010(8) -0.0102(8)
C5 0.0200(10) 0.0535(14) 0.0292(10) -0.0017(10) 0.0090(8) -0.0117(9)
C6 0.0223(10) 0.0390(12) 0.0218(9) -0.0053(9) 0.0086(8) -0.0056(9)
C7 0.0151(8) 0.0165(8) 0.0151(8) 0.0040(7) 0.0036(6) 0.0014(7)
C8 0.0178(8) 0.0171(8) 0.0195(8) 0.0007(7) 0.0057(7) 0.0004(7)
C9 0.0224(9) 0.0137(8) 0.0136(8) -0.0012(6) 0.0058(7) -0.0008(7)
C10 0.0231(9) 0.0129(8) 0.0178(8) -0.0009(7) 0.0093(7) -0.0006(7)
C11 0.0203(9) 0.0126(8) 0.0202(8) -0.0038(7) 0.0056(7) -0.0036(7)
C12 0.0198(9) 0.0161(8) 0.0173(8) -0.0033(7) 0.0061(7) -0.0031(7)
C13 0.0166(8) 0.0211(9) 0.0177(8) -0.0020(7) 0.0093(7) 0.0013(7)
C14 0.0206(9) 0.0251(10) 0.0235(9) 0.0027(8) 0.0078(7) 0.0027(7)
C15 0.0283(11) 0.0251(10) 0.0418(12) 0.0060(9) 0.0195(9) 0.0001(8)
C16 0.0223(10) 0.0357(11) 0.0409(12) -0.0079(10) 0.0180(9) -0.0093(9)
C17 0.0194(10) 0.0520(14) 0.0264(10) -0.0031(10) 0.0069(8) -0.0081(9)
C18 0.0206(9) 0.0373(11) 0.0198(9) 0.0041(8) 0.0079(7) -0.0014(8)
C19 0.0170(8) 0.0164(8) 0.0177(7) 0.0002(7) 0.0086(6) 0.0038(7)
C20 0.0177(8) 0.0148(8) 0.0195(8) 0.0011(7) 0.0072(7) 0.0015(7)
C21 0.0231(9) 0.0133(8) 0.0161(8) 0.0014(7) 0.0107(7) -0.0002(7)
C22 0.0224(9) 0.0140(8) 0.0152(8) 0.0015(7) 0.0085(7) 0.0009(7)
C23 0.0202(9) 0.0142(8) 0.0199(8) 0.0011(7) 0.0082(7) -0.0009(7)
C24 0.0200(9) 0.0122(8) 0.0233(9) 0.0017(7) 0.0094(7) -0.0027(7)

loop_
_atom_type_symbol
_atom_type_description
_atom_type_scat_dispersion_real
_atom_type_scat_dispersion_imag
_atom_type_scat_source
C C 0.0181 0.0091 'International Tables Vol C Tables 4.2.6.8 and 6.1.1.4'
H H 0.0000 0.0000 'International Tables Vol C Tables 4.2.6.8 and 6.1.1.4'
N N 0.0311 0.0180 'International Tables Vol C Tables 4.2.6.8 and 6.1.1.4'
O O 0.0492 0.0322 'International Tables Vol C Tables 4.2.6.8 and 6.1.1.4'
S S 0.3331 0.5567 'International Tables Vol C Tables 4.2.6.8 and 6.1.1.4'

loop_
_geom_angle_atom_site_label_1
_geom_angle_atom_site_label_2
_geom_angle_atom_site_label_3
_geom_angle
_geom_angle_site_symmetry_1
_geom_angle_site_symmetry_3
_geom_angle_publ_flag
O3 S1 O4 120.36(7) . . ?
O3 S1 N2 106.40(7) . . ?
O4 S1 N2 105.83(7) . . ?
O3 S1 C8 108.55(8) . . ?
O4 S1 C8 105.77(8) . . ?
N2 S1 C8 109.66(8) . . ?
O7 S2 O8 119.59(7) . . ?
O7 S2 N4 106.72(7) . . ?
O8 S2 N4 106.50(7) . . ?
O7 S2 C20 105.49(8) . . ?
O8 S2 C20 108.82(8) . . ?
N4 S2 C20 109.48(8) . . ?
C22 O6 C23 110.10(12) . . ?
C7 N1 O1 111.86(14) . . ?
C10 O2 C12 110.31(12) . . ?
C9 N2 C11 112.47(13) . . ?
C9 N2 S1 119.74(11) . . ?
C11 N2 S1 119.18(11) . . ?
C19 N3 O5 112.66(14) . . ?
C21 N4 C24 112.01(13) . . ?
C21 N4 S2 120.97(11) . . ?
C24 N4 S2 119.13(11) . . ?
C6 C1 C2 118.39(17) . . ?
C6 C1 C7 120.96(17) . . ?
C2 C1 C7 120.65(15) . . ?
C3 C2 C1 120.81(17) . . ?
C4 C3 C2 120.30(19) . . ?
C3 C4 C5 119.30(18) . . ?
C4 C5 C6 121.00(19) . . ?
C5 C6 C1 120.20(19) . . ?
N1 C7 C1 115.54(15) . . ?
N1 C7 C8 124.09(16) . . ?
C1 C7 C8 120.37(14) . . ?
C7 C8 S1 113.48(12) . . ?
N2 C9 C10 107.07(13) . . ?
O2 C10 C9 110.21(14) . . ?
N2 C11 C12 108.06(14) . . ?
O2 C12 C11 110.48(13) . . ?
C14 C13 C18 118.82(17) . . ?
C14 C13 C19 120.34(15) . . ?
C18 C13 C19 120.85(16) . . ?
C15 C14 C13 120.20(17) . . ?
C14 C15 C16 120.69(19) . . ?
C17 C16 C15 119.58(18) . . ?
C18 C17 C16 120.22(18) . . ?
C17 C18 C13 120.49(18) . . ?
N3 C19 C13 116.03(15) . . ?
N3 C19 C20 124.29(16) . . ?
C13 C19 C20 119.67(14) . . ?
C19 C20 S2 113.15(12) . . ?
N4 C21 C22 107.82(13) . . ?
O6 C22 C21 110.22(14) . . ?
O6 C23 C24 111.32(14) . . ?
N4 C24 C23 108.09(14) . . ?

loop_
_geom_bond_atom_site_label_1
_geom_bond_atom_site_label_2
_geom_bond_distance
_geom_bond_site_symmetry_2
_geom_bond_publ_flag
S1 O3 1.4328(13) . ?
S1 O4 1.4377(12) . ?
S1 N2 1.6231(15) . ?
S1 C8 1.7985(17) . ?
S2 O7 1.4320(12) . ?
S2 O8 1.4339(13) . ?
S2 N4 1.6337(14) . ?
S2 C20 1.7805(17) . ?
O1 N1 1.4150(19) . ?
O5 N3 1.4048(19) . ?
O6 C22 1.435(2) . ?
O6 C23 1.440(2) . ?
N1 C7 1.287(2) . ?
O2 C10 1.436(2) . ?
O2 C12 1.437(2) . ?
N2 C9 1.475(2) . ?
N2 C11 1.476(2) . ?
N3 C19 1.295(2) . ?
N4 C21 1.476(2) . ?
N4 C24 1.476(2) . ?
C1 C6 1.391(3) . ?
C1 C2 1.392(3) . ?
C1 C7 1.487(2) . ?
C2 C3 1.390(3) . ?
C3 C4 1.372(3) . ?
C4 C5 1.381(3) . ?
C5 C6 1.385(3) . ?
C7 C8 1.511(2) . ?
C9 C10 1.514(2) . ?
C11 C12 1.515(2) . ?
C13 C14 1.392(3) . ?
C13 C18 1.405(2) . ?
C13 C19 1.482(2) . ?
C14 C15 1.383(3) . ?
C15 C16 1.389(3) . ?
C16 C17 1.383(3) . ?
C17 C18 1.383(3) . ?
C19 C20 1.506(2) . ?
C21 C22 1.513(2) . ?
C23 C24 1.517(2) . ?

loop_
_geom_torsion_atom_site_label_1
_geom_torsion_atom_site_label_2
_geom_torsion_atom_site_label_3
_geom_torsion_atom_site_label_4
_geom_torsion
_geom_torsion_site_symmetry_1
_geom_torsion_site_symmetry_2
_geom_torsion_site_symmetry_3
_geom_torsion_site_symmetry_4
_geom_torsion_publ_flag
O3 S1 N2 C9 39.82(14) . . . . ?
O4 S1 N2 C9 168.95(12) . . . . ?
C8 S1 N2 C9 -77.39(14) . . . . ?
O3 S1 N2 C11 -174.77(12) . . . . ?
O4 S1 N2 C11 -45.64(14) . . . . ?
C8 S1 N2 C11 68.02(14) . . . . ?
O7 S2 N4 C21 168.00(12) . . . . ?
O8 S2 N4 C21 39.20(14) . . . . ?
C20 S2 N4 C21 -78.29(14) . . . . ?
O7 S2 N4 C24 -45.39(14) . . . . ?
O8 S2 N4 C24 -174.19(12) . . . . ?
C20 S2 N4 C24 68.32(14) . . . . ?
C6 C1 C2 C3 -0.2(3) . . . . ?
C7 C1 C2 C3 -179.27(16) . . . . ?
C1 C2 C3 C4 0.4(3) . . . . ?
C2 C3 C4 C5 0.0(3) . . . . ?
C3 C4 C5 C6 -0.6(3) . . . . ?
C4 C5 C6 C1 0.8(3) . . . . ?
C2 C1 C6 C5 -0.4(3) . . . . ?
C7 C1 C6 C5 178.66(18) . . . . ?
O1 N1 C7 C1 -177.62(13) . . . . ?
O1 N1 C7 C8 3.2(2) . . . . ?
C6 C1 C7 N1 -143.64(18) . . . . ?
C2 C1 C7 N1 35.4(2) . . . . ?
C6 C1 C7 C8 35.6(2) . . . . ?
C2 C1 C7 C8 -145.33(17) . . . . ?
N1 C7 C8 S1 -100.03(18) . . . . ?
C1 C7 C8 S1 80.81(17) . . . . ?
O3 S1 C8 C7 -43.95(14) . . . . ?
O4 S1 C8 C7 -174.40(12) . . . . ?
N2 S1 C8 C7 71.90(14) . . . . ?
C11 N2 C9 C10 58.26(17) . . . . ?
S1 N2 C9 C10 -154.17(12) . . . . ?
C12 O2 C10 C9 62.50(17) . . . . ?
N2 C9 C10 O2 -59.57(17) . . . . ?
C9 N2 C11 C12 -57.25(17) . . . . ?
S1 N2 C11 C12 154.99(12) . . . . ?
C10 O2 C12 C11 -60.96(17) . . . . ?
N2 C11 C12 O2 57.00(18) . . . . ?
C18 C13 C14 C15 0.5(3) . . . . ?
C19 C13 C14 C15 -179.20(17) . . . . ?
C13 C14 C15 C16 -0.1(3) . . . . ?
C14 C15 C16 C17 0.0(3) . . . . ?
C15 C16 C17 C18 -0.4(3) . . . . ?
C16 C17 C18 C13 0.9(3) . . . . ?
C14 C13 C18 C17 -1.0(3) . . . . ?
C19 C13 C18 C17 178.75(18) . . . . ?
O5 N3 C19 C13 -177.49(13) . . . . ?
O5 N3 C19 C20 3.7(2) . . . . ?
C14 C13 C19 N3 37.9(2) . . . . ?
C18 C13 C19 N3 -141.81(17) . . . . ?
C14 C13 C19 C20 -143.23(17) . . . . ?
C18 C13 C19 C20 37.0(2) . . . . ?
N3 C19 C20 S2 -99.42(18) . . . . ?
C13 C19 C20 S2 81.82(17) . . . . ?
O7 S2 C20 C19 -175.24(12) . . . . ?
O8 S2 C20 C19 -45.77(14) . . . . ?
N4 S2 C20 C19 70.25(14) . . . . ?
C24 N4 C21 C22 58.37(17) . . . . ?
S2 N4 C21 C22 -152.86(12) . . . . ?
C23 O6 C22 C21 61.54(16) . . . . ?
N4 C21 C22 O6 -59.77(16) . . . . ?
C22 O6 C23 C24 -60.18(17) . . . . ?
C21 N4 C24 C23 -56.63(17) . . . . ?
S2 N4 C24 C23 153.96(12) . . . . ?
O6 C23 C24 N4 56.61(18) . . . . ?
